data_4310536
loop_
_publ_author_name
'Sergei Fokin'
'Victor Ovcharenko'
'Galina Romanenko'
'Vladimir Ikorskii'

_publ_section_title
;
 Problem of a Wide Variety of Products in the Cu(hfac)2-Nitroxide System
;
_journal_name_full 'Inorganic Chemistry'
_journal_page_first 969
_journal_page_last 977
_journal_paper_doi 10.1021/ic034964d
_journal_volume 43
_journal_year 2004
_chemical_formula_sum 'C60 H58 Cu3 F36 N8 O16'
_chemical_formula_weight 2021.76
_space_group_IT_number 2
_symmetry_cell_setting triclinic
_symmetry_space_group_name_Hall '-P 1'
_symmetry_space_group_name_H-M 'P -1'
_atom_sites_solution_hydrogens geom
_atom_sites_solution_primary direct
_atom_sites_solution_secondary difmap
_audit_creation_method SHELXL-97
_cell_angle_alpha 96.90(3)
_cell_angle_beta 104.20(3)
_cell_angle_gamma 115.90(3)
_cell_formula_units_Z 1
_cell_length_a 12.462(3)
_cell_length_b 13.527(3)
_cell_length_c 14.963(3)
_cell_measurement_temperature 293(2)
_cell_volume 2123.7(12)
_computing_structure_refinement 'SHELXL-97 (Sheldrick, 1997)'
_computing_structure_solution 'SHELXS-97 (Sheldrick, 1990)'
_diffrn_ambient_temperature 293(2)
_diffrn_measured_fraction_theta_full 0.992
_diffrn_measured_fraction_theta_max 0.992
_diffrn_radiation_monochromator graphite
_diffrn_radiation_source 'fine-focus sealed tube'
_diffrn_radiation_type MoK\a
_diffrn_radiation_wavelength 0.71073
_diffrn_reflns_av_R_equivalents 0.0146
_diffrn_reflns_av_sigmaI/netI 0.0453
_diffrn_reflns_limit_h_max 14
_diffrn_reflns_limit_h_min 0
_diffrn_reflns_limit_k_max 13
_diffrn_reflns_limit_k_min -15
_diffrn_reflns_limit_l_max 17
_diffrn_reflns_limit_l_min -17
_diffrn_reflns_number 7792
_diffrn_reflns_theta_full 25.00
_diffrn_reflns_theta_max 25.00
_diffrn_reflns_theta_min 1.87
_exptl_absorpt_coefficient_mu 0.885
_exptl_crystal_density_diffrn 1.581
_exptl_crystal_density_method 'not measured'
_exptl_crystal_F_000 1013
_refine_diff_density_max 0.670
_refine_diff_density_min -0.984
_refine_diff_density_rms 0.075
_refine_ls_extinction_coef 0.0035(3)
_refine_ls_extinction_expression Fc^*^=kFc[1+0.001xFc^2^\l^3^/sin(2\q)]^-1/4^
_refine_ls_extinction_method SHELXL
_refine_ls_goodness_of_fit_ref 1.056
_refine_ls_hydrogen_treatment mixed
_refine_ls_matrix_type full
_refine_ls_number_parameters 631
_refine_ls_number_reflns 7421
_refine_ls_number_restraints 3
_refine_ls_restrained_S_all 1.057
_refine_ls_R_factor_all 0.1100
_refine_ls_R_factor_gt 0.0755
_refine_ls_shift/su_max 2.921
_refine_ls_shift/su_mean 0.127
_refine_ls_structure_factor_coef Fsqd
_refine_ls_weighting_details 'calc w=1/[\s^2^(Fo^2^)+(0.1229P)^2^+1.7081P] where P=(Fo^2^+2Fc^2^)/3'
_refine_ls_weighting_scheme calc
_refine_ls_wR_factor_gt 0.2067
_refine_ls_wR_factor_ref 0.2340
_reflns_number_gt 4704
_reflns_number_total 7421
_reflns_threshold_expression >2sigma(I)
_cod_data_source_file ic034964dsi20030813_090632_14.cif
_cod_data_source_block aa
_cod_depositor_comments
;
The following automatic conversions were performed:

data name '_atom_site_symetry_multiplicity' was replaced with
'_atom_site_symmetry_multiplicity' as specified in the replacement
file 'data/replacement-values/replacement_tags.lst'.

Automatic conversion script
Id: cif_correct_tags 9268 2022-04-12 08:56:07Z antanas 
;
_cod_original_cell_volume 2123.7(7)
_cod_database_code 4310536

loop_
_symmetry_equiv_pos_as_xyz
'x, y, z'
'-x, -y, -z'

loop_
_atom_site_label
_atom_site_type_symbol
_atom_site_fract_x
_atom_site_fract_y
_atom_site_fract_z
_atom_site_U_iso_or_equiv
_atom_site_adp_type
_atom_site_occupancy
_atom_site_symmetry_multiplicity
_atom_site_calc_flag
_atom_site_refinement_flags
_atom_site_disorder_assembly
_atom_site_disorder_group
Cu1 Cu 0.0000 0.0000 0.0000 0.06441(9) Uani 1 2 d S . .
O1 O 0.14428(9) -0.02575(8) 0.00442(7) 0.0726(4) Uani 1 1 d . . .
C1 C 0.35074(17) 0.0065(2) 0.03934(18) 0.1256(10) Uani 1 1 d . . .
F1 F 0.34495(14) -0.07501(14) 0.08473(16) 0.2207(9) Uani 1 1 d . . .
F2 F 0.46609(11) 0.08368(14) 0.07926(15) 0.1965(8) Uani 1 1 d . . .
F3 F 0.32489(11) -0.04268(15) -0.04453(10) 0.1953(7) Uani 1 1 d . . .
C2 C 0.25535(14) 0.04329(14) 0.05668(12) 0.0805(6) Uani 1 1 d . . .
C3 C 0.29799(17) 0.14262(17) 0.12273(15) 0.1007(8) Uani 1 1 d . . .
H3A H 0.3724(13) 0.1788(12) 0.1550(10) 0.083(5) Uiso 1 1 d . . .
C4 C 0.21987(15) 0.18282(14) 0.14087(12) 0.0812(7) Uani 1 1 d . . .
C5 C 0.2796(2) 0.2954(2) 0.21510(17) 0.1307(10) Uani 1 1 d . . .
F4 F 0.25464(18) 0.36874(14) 0.18335(18) 0.2266(11) Uani 1 1 d . . .
F5 F 0.39224(15) 0.34092(15) 0.25822(15) 0.2589(10) Uani 1 1 d . . .
F6 F 0.2186(2) 0.28559(18) 0.27440(12) 0.2693(12) Uani 1 1 d . . .
O2 O 0.10433(9) 0.13996(8) 0.10258(7) 0.0720(4) Uani 1 1 d . . .
Cu2 Cu 0.009334(17) 0.301221(17) -0.442388(13) 0.07910(8) Uani 1 1 d . . .
O3 O 0.09159(11) 0.19202(10) -0.46667(9) 0.0959(5) Uani 1 1 d . . .
C6 C 0.2478(2) 0.1471(2) -0.48019(18) 0.1331(10) Uani 1 1 d . . .
F7 F 0.23904(16) 0.10097(13) -0.41016(13) 0.2296(8) Uani 1 1 d . . .
F8 F 0.35946(14) 0.18729(15) -0.47777(19) 0.2402(11) Uani 1 1 d . . .
F9 F 0.18033(19) 0.06190(16) -0.55488(16) 0.2387(11) Uani 1 1 d . . .
C7 C 0.19350(16) 0.23119(15) -0.47990(12) 0.0899(7) Uani 1 1 d . . .
C8 C 0.26331(15) 0.33670(17) -0.49485(13) 0.0931(7) Uani 1 1 d . . .
H8A H 0.3261(11) 0.3477(10) -0.4972(9) 0.060(4) Uiso 1 1 d . . .
C9 C 0.22159(14) 0.41447(14) -0.50364(11) 0.0776(6) Uani 1 1 d . . .
C10 C 0.30551(16) 0.52602(18) -0.52090(14) 0.1030(8) Uani 1 1 d . . .
F10 F 0.25502(15) 0.55450(12) -0.58442(12) 0.2536(8) Uani 1 1 d . . .
F11 F 0.40081(13) 0.53116(14) -0.54207(15) 0.2266(9) Uani 1 1 d . . .
F12 F 0.3557(2) 0.60509(15) -0.44960(14) 0.2626(14) Uani 1 1 d . . .
O4 O 0.11985(9) 0.40732(9) -0.49949(7) 0.0840(4) Uani 1 1 d . . .
O5 O -0.10665(10) 0.24349(11) -0.37523(8) 0.0898(5) Uani 1 1 d . . .
C11 C -0.2917(2) 0.1425(3) -0.34067(17) 0.1841(15) Uani 1 1 d . . .
F13 F -0.39830(16) 0.0815(4) -0.37166(14) 0.476(3) Uani 1 1 d . . .
F14 F -0.2658(2) 0.0657(2) -0.30851(13) 0.3912(14) Uani 1 1 d . . .
F15 F -0.25122(17) 0.2046(2) -0.26830(11) 0.2901(15) Uani 1 1 d . . .
C12 C -0.22142(16) 0.17332(17) -0.41318(13) 0.0936(8) Uani 1 1 d . . .
C13 C -0.29052(17) 0.12859(19) -0.50937(14) 0.1037(9) Uani 1 1 d . . .
H13A H -0.3676(15) 0.0866(14) -0.5312(12) 0.106(6) Uiso 1 1 d . . .
C14 C -0.23755(15) 0.15951(13) -0.57802(12) 0.0784(6) Uani 1 1 d . . .
C15 C -0.32399(18) 0.10845(17) -0.68132(13) 0.0958(8) Uani 1 1 d . . .
F16 F -0.39192(17) -0.00002(11) -0.70223(10) 0.1683(9) Uani 1 1 d . . .
F17 F -0.40187(13) 0.14926(13) -0.70042(10) 0.1693(7) Uani 1 1 d . . .
F18 F -0.26463(13) 0.13478(13) -0.74252(8) 0.1445(7) Uani 1 1 d . . .
O6 O -0.12623(10) 0.22694(10) -0.56564(8) 0.0909(5) Uani 1 1 d . . .
O01 O 0.14467(9) 0.37712(9) -0.32099(7) 0.0798(4) Uani 1 1 d . . .
N1 N 0.12537(11) 0.42188(10) -0.24869(9) 0.0774(5) Uani 1 1 d . . .
C01 C 0.14771(18) 0.54193(14) -0.22960(13) 0.0952(8) Uani 1 1 d . . .
C011 C 0.08413(19) 0.56205(15) -0.32176(14) 0.1029(8) Uani 1 1 d . . .
H01A H 0.1323(13) 0.5627(12) -0.3608(10) 0.082(5) Uiso 1 1 d . . .
H01B H 0.1117(16) 0.6303(15) -0.3031(13) 0.123(7) Uiso 1 1 d . . .
H01C H -0.0064(13) 0.5007(12) -0.3567(11) 0.085(5) Uiso 1 1 d . . .
C012 C 0.2919(2) 0.61733(19) -0.19978(19) 0.1384(12) Uani 1 1 d . . .
H01D H 0.317(2) 0.600(2) -0.2410(18) 0.175(10) Uiso 1 1 d . . .
H01E H 0.325(2) 0.624(2) -0.1372(18) 0.178(10) Uiso 1 1 d . . .
H01F H 0.3221(18) 0.6974(17) -0.1960(14) 0.133(8) Uiso 1 1 d . . .
C02 C 0.08960(19) 0.54461(14) -0.15022(14) 0.0972(8) Uani 1 1 d . . .
C021 C 0.1636(3) 0.65386(18) -0.06842(19) 0.1587(15) Uani 1 1 d . . .
H02A H 0.1198 0.6475 -0.0230 0.173(10) Uiso 1 1 calc R . .
H02B H 0.1706 0.7177 -0.0935 0.263(16) Uiso 1 1 calc R . .
H02C H 0.2466 0.6648 -0.0376 0.215(13) Uiso 1 1 calc R . .
C022 C -0.0528(2) 0.50795(18) -0.18658(16) 0.1189(9) Uani 1 1 d . . .
H02D H -0.0754(17) 0.5050(16) -0.1270(13) 0.127(7) Uiso 1 1 d . . .
H02E H -0.1120(16) 0.4369(14) -0.2379(13) 0.114(6) Uiso 1 1 d . . .
H02F H -0.052(2) 0.5773(18) -0.1942(17) 0.160(9) Uiso 1 1 d . . .
N2 N 0.09628(15) 0.44925(11) -0.11238(10) 0.0944(6) Uani 1 1 d . . .
O02 O 0.08436(15) 0.43477(12) -0.03271(9) 0.1311(7) Uani 1 1 d . . .
C03 C 0.10270(15) 0.37531(13) -0.17752(11) 0.0754(6) Uani 1 1 d . . .
C04 C 0.08869(14) 0.26618(13) -0.16922(10) 0.0730(6) Uani 1 1 d . . .
C05 C 0.06128(16) 0.21446(13) -0.09632(11) 0.0823(6) Uani 1 1 d . . .
H05A H 0.0487(12) 0.2460(11) -0.0453(10) 0.073(4) Uiso 1 1 d . . .
N3 N 0.05165(13) 0.11297(11) -0.11152(9) 0.0868(5) Uani 1 1 d . . .
N4 N 0.07379(12) 0.09740(11) -0.19569(9) 0.0813(5) Uani 1 1 d . . .
C041 C 0.07337(19) -0.00621(16) -0.23483(14) 0.1142(8) Uani 1 1 d . . .
H04A H 0.0905 -0.0027 -0.2939 0.120(7) Uiso 1 1 calc R . .
H04B H -0.0080 -0.0704 -0.2462 0.166(9) Uiso 1 1 calc R . .
H04C H 0.1373 -0.0142 -0.1903 0.240(15) Uiso 1 1 calc R . .
C06 C 0.09677(15) 0.18856(13) -0.22983(10) 0.0788(6) Uani 1 1 d . . .
H06A H 0.1104(11) 0.1879(11) -0.2763(9) 0.067(4) Uiso 1 1 d . . .
C1A C 0.5015(6) 0.3291(8) -0.1855(3) 0.505(9) Uani 1 1 d D . .
H1AA H 0.4661 0.2549 -0.2275 0.758 Uiso 1 1 calc R . .
H1AB H 0.5922 0.3645 -0.1644 0.758 Uiso 1 1 calc R . .
H1AC H 0.4744 0.3749 -0.2188 0.758 Uiso 1 1 calc R . .
C2A C 0.4564(6) 0.3176(4) -0.0986(4) 0.619(7) Uani 1 1 d D . .
H2AA H 0.3655 0.2729 -0.1144 0.743 Uiso 1 1 calc R . .
H2AB H 0.5013 0.2946 -0.0503 0.743 Uiso 1 1 calc R . .
C3A C 0.5052(6) 0.4429(4) -0.0800(4) 0.523(8) Uani 1 1 d D . .
H3AA H 0.467(7) 0.447(7) -0.134(6) 0.627 Uiso 1 1 d . . .
H3AB H 0.607(7) 0.459(8) -0.065(7) 0.627 Uiso 1 1 d . . .
C4A C 0.4606(5) 0.4644(10) 0.0026(5) 0.601(7) Uani 1 1 d D . .
H4AA H 0.362(10) 0.397(12) -0.022(10) 0.901 Uiso 1 1 d . . .
H4AB H 0.501(12) 0.398(11) 0.063(11) 0.901 Uiso 1 1 d . . .

loop_
_atom_site_aniso_label
_atom_site_aniso_U_11
_atom_site_aniso_U_22
_atom_site_aniso_U_33
_atom_site_aniso_U_23
_atom_site_aniso_U_13
_atom_site_aniso_U_12
Cu1 0.06567(11) 0.06873(11) 0.06015(12) 0.01986(10) 0.01853(10) 0.03419(8)
O1 0.0730(4) 0.0827(5) 0.0670(5) 0.0189(4) 0.0206(4) 0.0434(3)
C1 0.0807(9) 0.1539(14) 0.1202(17) -0.0107(13) -0.0035(10) 0.0691(8)
F1 0.2429(8) 0.2855(10) 0.2503(19) 0.0947(11) 0.0828(11) 0.2198(6)
F2 0.0806(6) 0.2092(11) 0.2441(16) -0.0547(11) 0.0211(8) 0.0689(6)
F3 0.1307(6) 0.3299(12) 0.1258(9) -0.0375(9) 0.0209(6) 0.1476(6)
C2 0.0687(7) 0.1014(9) 0.0717(9) 0.0182(8) 0.0131(7) 0.0479(6)
C3 0.0792(9) 0.1091(11) 0.0874(12) -0.0055(10) 0.0019(9) 0.0446(7)
C4 0.0844(8) 0.0883(9) 0.0634(8) 0.0122(7) 0.0169(7) 0.0414(7)
C5 0.1208(12) 0.1434(14) 0.1007(14) -0.0298(12) 0.0016(11) 0.0748(9)
F4 0.2104(13) 0.1408(9) 0.268(2) -0.0460(12) 0.0069(14) 0.0966(8)
F5 0.1324(9) 0.2309(12) 0.2690(17) -0.1557(11) -0.0706(11) 0.0930(8)
F6 0.3083(18) 0.1985(16) 0.1634(10) -0.0741(10) 0.1238(10) 0.0133(14)
O2 0.0750(5) 0.0781(5) 0.0623(5) 0.0163(4) 0.0218(4) 0.0377(4)
Cu2 0.05885(8) 0.10069(11) 0.07412(9) 0.04789(8) 0.02362(7) 0.02855(8)
O3 0.0936(6) 0.0992(6) 0.1090(7) 0.0541(5) 0.0418(5) 0.0478(5)
C6 0.1575(12) 0.1627(13) 0.1326(16) 0.0559(12) 0.0612(12) 0.1117(9)
F7 0.3424(10) 0.3292(9) 0.2341(12) 0.1888(8) 0.1638(10) 0.2816(6)
F8 0.1823(7) 0.2454(10) 0.425(2) 0.1664(13) 0.1617(11) 0.1642(6)
F9 0.3050(13) 0.2445(11) 0.2042(18) 0.0000(12) 0.0416(13) 0.2019(8)
C7 0.0967(9) 0.1151(10) 0.0758(8) 0.0444(7) 0.0339(7) 0.0589(7)
C8 0.0705(7) 0.1219(11) 0.0987(10) 0.0486(9) 0.0367(7) 0.0471(7)
C9 0.0654(7) 0.0911(9) 0.0684(8) 0.0352(7) 0.0204(6) 0.0287(6)
C10 0.0587(8) 0.1181(13) 0.1032(11) 0.0498(9) 0.0255(8) 0.0140(9)
F10 0.1136(10) 0.2633(9) 0.3184(10) 0.2466(6) 0.0246(9) 0.0182(8)
F11 0.1597(8) 0.1938(11) 0.4158(15) 0.1777(10) 0.1958(8) 0.0846(8)
F12 0.320(2) 0.1166(11) 0.1676(13) 0.0198(10) 0.0865(14) -0.0477(14)
O4 0.0631(5) 0.1098(6) 0.0871(5) 0.0592(4) 0.0283(4) 0.0386(4)
O5 0.0613(5) 0.1135(8) 0.0739(6) 0.0319(5) 0.0258(4) 0.0212(5)
C11 0.1184(14) 0.181(2) 0.1018(13) 0.0114(15) 0.0506(10) -0.0563(15)
F13 0.0907(9) 0.835(7) 0.1518(12) 0.097(2) 0.0538(8) -0.069(2)
F14 0.6953(19) 0.2859(17) 0.4223(10) 0.2404(10) 0.4824(9) 0.2405(16)
F15 0.2398(12) 0.314(3) 0.1730(9) -0.0216(14) 0.1572(7) -0.0113(16)
C12 0.0700(8) 0.1097(12) 0.0861(10) 0.0272(9) 0.0357(7) 0.0253(8)
C13 0.0644(9) 0.1129(14) 0.0868(11) 0.0116(11) 0.0230(8) 0.0080(9)
C14 0.0723(8) 0.0745(8) 0.0775(9) 0.0282(7) 0.0184(7) 0.0277(6)
C15 0.0866(10) 0.0958(11) 0.0813(10) 0.0272(9) 0.0216(9) 0.0264(9)
F16 0.1926(14) 0.0901(8) 0.1068(9) 0.0201(7) -0.0093(9) 0.0034(9)
F17 0.1712(8) 0.2448(10) 0.1086(9) 0.0421(8) 0.0030(7) 0.1385(6)
F18 0.1287(9) 0.1621(11) 0.0814(7) 0.0157(7) 0.0307(6) 0.0250(8)
O6 0.0685(5) 0.1160(7) 0.0805(6) 0.0504(5) 0.0267(5) 0.0310(5)
O01 0.0629(5) 0.1041(6) 0.0759(5) 0.0478(4) 0.0228(4) 0.0375(4)
N1 0.0667(6) 0.0784(6) 0.0756(7) 0.0377(5) 0.0096(6) 0.0285(5)
C01 0.0947(11) 0.0780(8) 0.0918(10) 0.0426(7) 0.0067(9) 0.0315(7)
C011 0.1071(11) 0.0940(9) 0.0980(10) 0.0525(7) 0.0132(9) 0.0447(8)
C012 0.1044(15) 0.0902(12) 0.1526(18) 0.0510(11) -0.0041(14) 0.0095(11)
C02 0.1210(11) 0.0753(8) 0.0847(11) 0.0245(7) 0.0088(10) 0.0510(7)
C021 0.222(2) 0.0854(12) 0.1203(18) 0.0118(12) 0.0023(18) 0.0659(13)
C022 0.1473(12) 0.1296(11) 0.1067(13) 0.0458(10) 0.0332(11) 0.0908(8)
N2 0.1270(9) 0.0896(7) 0.0701(7) 0.0335(6) 0.0197(7) 0.0591(6)
O02 0.2188(11) 0.1317(7) 0.0861(7) 0.0484(6) 0.0561(7) 0.1136(6)
C03 0.0803(8) 0.0793(7) 0.0687(8) 0.0343(6) 0.0168(7) 0.0409(6)
C04 0.0797(7) 0.0798(7) 0.0656(7) 0.0364(6) 0.0242(6) 0.0395(6)
C05 0.1128(9) 0.0929(8) 0.0675(7) 0.0403(6) 0.0417(7) 0.0611(6)
N3 0.1266(8) 0.0896(6) 0.0768(6) 0.0459(5) 0.0514(6) 0.0646(5)
N4 0.1083(7) 0.0945(6) 0.0754(6) 0.0465(5) 0.0492(5) 0.0624(5)
C041 0.1770(12) 0.1212(10) 0.1041(10) 0.0553(9) 0.0849(8) 0.0964(8)
C06 0.0955(8) 0.0993(8) 0.0708(7) 0.0487(6) 0.0422(6) 0.0577(6)
C1A 0.489(12) 0.399(11) 0.291(8) -0.020(8) 0.035(8) 0.008(10)
C2A 0.284(8) 0.786(9) 0.635(8) 0.527(6) 0.051(7) 0.099(7)
C3A 0.528(12) 0.349(7) 0.407(8) 0.186(6) 0.100(8) -0.019(8)
C4A 0.182(6) 0.924(11) 0.598(8) 0.476(7) 0.047(6) 0.158(6)

loop_
_atom_type_symbol
_atom_type_description
_atom_type_scat_dispersion_real
_atom_type_scat_dispersion_imag
_atom_type_scat_source
C C 0.0033 0.0016 'International Tables Vol C Tables 4.2.6.8 and 6.1.1.4'
H H 0.0000 0.0000 'International Tables Vol C Tables 4.2.6.8 and 6.1.1.4'
N N 0.0061 0.0033 'International Tables Vol C Tables 4.2.6.8 and 6.1.1.4'
O O 0.0106 0.0060 'International Tables Vol C Tables 4.2.6.8 and 6.1.1.4'
F F 0.0171 0.0103 'International Tables Vol C Tables 4.2.6.8 and 6.1.1.4'
Cu Cu 0.3201 1.2651 'International Tables Vol C Tables 4.2.6.8 and 6.1.1.4'

loop_
_geom_angle_atom_site_label_1
_geom_angle_atom_site_label_2
_geom_angle_atom_site_label_3
_geom_angle
_geom_angle_site_symmetry_1
_geom_angle_site_symmetry_3
_geom_angle_publ_flag
O2 Cu1 O2 180.00(8) . 2 ?
O2 Cu1 O1 92.37(6) . . ?
O2 Cu1 O1 87.63(6) 2 . ?
O2 Cu1 O1 87.63(6) . 2 ?
O2 Cu1 O1 92.37(6) 2 2 ?
O1 Cu1 O1 180.00(8) . 2 ?
O2 Cu1 N3 91.90(5) . 2 ?
O2 Cu1 N3 88.10(5) 2 2 ?
O1 Cu1 N3 90.68(6) . 2 ?
O1 Cu1 N3 89.32(6) 2 2 ?
O2 Cu1 N3 88.10(5) . . ?
O2 Cu1 N3 91.90(5) 2 . ?
O1 Cu1 N3 89.32(6) . . ?
O1 Cu1 N3 90.68(6) 2 . ?
N3 Cu1 N3 180.00(6) 2 . ?
C2 O1 Cu1 123.37(13) . . ?
F3 C1 F2 114.2(2) . . ?
F3 C1 F1 102.2(2) . . ?
F2 C1 F1 102.0(2) . . ?
F3 C1 C2 114.78(19) . . ?
F2 C1 C2 113.7(2) . . ?
F1 C1 C2 108.2(2) . . ?
O1 C2 C3 128.4(2) . . ?
O1 C2 C1 112.29(16) . . ?
C3 C2 C1 119.35(15) . . ?
C2 C3 C4 123.04(15) . . ?
O2 C4 C3 128.06(16) . . ?
O2 C4 C5 114.1(2) . . ?
C3 C4 C5 117.82(16) . . ?
F5 C5 F4 108.3(2) . . ?
F5 C5 F6 109.9(2) . . ?
F4 C5 F6 94.9(3) . . ?
F5 C5 C4 118.0(3) . . ?
F4 C5 C4 113.3(2) . . ?
F6 C5 C4 110.00(18) . . ?
C4 O2 Cu1 124.60(13) . . ?
O5 Cu2 O01 88.69(5) . . ?
O5 Cu2 O6 91.95(5) . . ?
O01 Cu2 O6 179.04(5) . . ?
O5 Cu2 O4 159.48(6) . . ?
O01 Cu2 O4 88.46(5) . . ?
O6 Cu2 O4 90.68(6) . . ?
O5 Cu2 O3 111.41(6) . . ?
O01 Cu2 O3 86.71(6) . . ?
O6 Cu2 O3 93.72(6) . . ?
O4 Cu2 O3 88.70(6) . . ?
C7 O3 Cu2 119.85(13) . . ?
F8 C6 F7 107.1(2) . . ?
F8 C6 F9 107.1(3) . . ?
F7 C6 F9 103.8(2) . . ?
F8 C6 C7 116.2(2) . . ?
F7 C6 C7 111.4(2) . . ?
F9 C6 C7 110.4(2) . . ?
O3 C7 C8 129.2(2) . . ?
O3 C7 C6 112.88(18) . . ?
C8 C7 C6 117.96(19) . . ?
C9 C8 C7 123.63(19) . . ?
O4 C9 C8 128.76(16) . . ?
O4 C9 C10 112.42(19) . . ?
C8 C9 C10 118.82(18) . . ?
F10 C10 F12 106.7(2) . . ?
F10 C10 F11 103.1(2) . . ?
F12 C10 F11 102.04(19) . . ?
F10 C10 C9 115.89(15) . . ?
F12 C10 C9 112.2(2) . . ?
F11 C10 C9 115.5(2) . . ?
C9 O4 Cu2 124.80(13) . . ?
C12 O5 Cu2 125.06(12) . . ?
F15 C11 F13 119.3(3) . . ?
F15 C11 F14 95.2(3) . . ?
F13 C11 F14 93.7(4) . . ?
F15 C11 C12 118.8(2) . . ?
F13 C11 C12 116.5(2) . . ?
F14 C11 C12 104.5(3) . . ?
O5 C12 C13 127.90(19) . . ?
O5 C12 C11 113.40(16) . . ?
C13 C12 C11 118.54(16) . . ?
C14 C13 C12 122.16(16) . . ?
O6 C14 C13 127.07(15) . . ?
O6 C14 C15 115.44(17) . . ?
C13 C14 C15 117.47(15) . . ?
F16 C15 F18 108.8(2) . . ?
F16 C15 F17 106.72(18) . . ?
F18 C15 F17 102.96(19) . . ?
F16 C15 C14 113.05(18) . . ?
F18 C15 C14 113.64(15) . . ?
F17 C15 C14 110.99(19) . . ?
C14 O6 Cu2 125.34(12) . . ?
N1 O01 Cu2 119.47(10) . . ?
O01 N1 C03 124.93(15) . . ?
O01 N1 C01 121.97(14) . . ?
C03 N1 C01 112.41(15) . . ?
N1 C01 C011 109.47(14) . . ?
N1 C01 C012 105.24(19) . . ?
C011 C01 C012 109.17(18) . . ?
N1 C01 C02 101.04(15) . . ?
C011 C01 C02 115.2(2) . . ?
C012 C01 C02 115.84(16) . . ?
N2 C02 C021 108.68(17) . . ?
N2 C02 C01 100.36(18) . . ?
C021 C02 C01 115.71(18) . . ?
N2 C02 C022 104.83(16) . . ?
C021 C02 C022 111.4(2) . . ?
C01 C02 C022 114.49(16) . . ?
O02 N2 C03 124.71(17) . . ?
O02 N2 C02 123.10(18) . . ?
C03 N2 C02 111.82(15) . . ?
N1 C03 N2 108.36(16) . . ?
N1 C03 C04 126.55(17) . . ?
N2 C03 C04 125.09(16) . . ?
C06 C04 C05 103.92(16) . . ?
C06 C04 C03 128.73(16) . . ?
C05 C04 C03 127.34(17) . . ?
N3 C05 C04 111.98(17) . . ?
C05 N3 N4 104.95(14) . . ?
C05 N3 Cu1 119.92(12) . . ?
N4 N3 Cu1 135.12(11) . . ?
C06 N4 N3 110.48(15) . . ?
C06 N4 C041 128.79(16) . . ?
N3 N4 C041 120.71(15) . . ?
N4 C06 C04 108.66(15) . . ?
C2A C1A C3A 46.6(3) . . ?
C3A C2A C1A 85.0(5) . . ?
C4A C3A C2A 137.9(7) 2_665 . ?
C4A C3A C4A 42.1(6) 2_665 . ?
C2A C3A C4A 100.8(6) . . ?
C4A C3A C1A 166.3(6) 2_665 . ?
C2A C3A C1A 48.4(4) . . ?
C4A C3A C1A 148.7(6) . . ?
C4A C4A C3A 73.7(10) 2_665 2_665 ?
C4A C4A C3A 64.2(8) 2_665 . ?
C3A C4A C3A 137.9(6) 2_665 . ?

loop_
_geom_bond_atom_site_label_1
_geom_bond_atom_site_label_2
_geom_bond_distance
_geom_bond_site_symmetry_2
_geom_bond_publ_flag
Cu1 O2 1.9501(14) . ?
Cu1 O2 1.9501(14) 2 ?
Cu1 O1 1.9628(13) . ?
Cu1 O1 1.9628(13) 2 ?
Cu1 N3 2.4113(16) 2 ?
Cu1 N3 2.4113(16) . ?
O1 C2 1.2506(17) . ?
C1 F3 1.239(3) . ?
C1 F2 1.277(2) . ?
C1 F1 1.348(4) . ?
C1 C2 1.538(3) . ?
C2 C3 1.365(3) . ?
C3 C4 1.369(3) . ?
C4 O2 1.234(2) . ?
C4 C5 1.518(3) . ?
C5 F5 1.213(3) . ?
C5 F4 1.272(4) . ?
C5 F6 1.286(4) . ?
Cu2 O5 1.9036(14) . ?
Cu2 O01 1.9324(14) . ?
Cu2 O6 1.9515(14) . ?
Cu2 O4 1.9575(13) . ?
Cu2 O3 2.1774(17) . ?
O3 C7 1.222(2) . ?
C6 F8 1.242(3) . ?
C6 F7 1.286(3) . ?
C6 F9 1.291(3) . ?
C6 C7 1.557(4) . ?
C7 C8 1.390(3) . ?
C8 C9 1.368(3) . ?
C9 O4 1.246(2) . ?
C9 C10 1.512(3) . ?
C10 F10 1.206(3) . ?
C10 F12 1.220(3) . ?
C10 F11 1.278(3) . ?
O5 C12 1.2471(19) . ?
C11 F15 1.129(3) . ?
C11 F13 1.144(3) . ?
C11 F14 1.324(5) . ?
C11 C12 1.541(3) . ?
C12 C13 1.381(3) . ?
C13 C14 1.364(3) . ?
C14 O6 1.2323(19) . ?
C14 C15 1.518(2) . ?
C15 F16 1.281(2) . ?
C15 F18 1.301(3) . ?
C15 F17 1.303(3) . ?
O01 N1 1.301(2) . ?
N1 C03 1.328(2) . ?
N1 C01 1.500(2) . ?
C01 C011 1.532(3) . ?
C01 C012 1.538(3) . ?
C01 C02 1.540(3) . ?
C02 N2 1.496(3) . ?
C02 C021 1.534(3) . ?
C02 C022 1.545(3) . ?
N2 O02 1.265(2) . ?
N2 C03 1.353(3) . ?
C03 C04 1.433(3) . ?
C04 C06 1.358(3) . ?
C04 C05 1.398(2) . ?
C05 N3 1.311(2) . ?
N3 N4 1.365(2) . ?
N4 C06 1.333(2) . ?
N4 C041 1.450(3) . ?
C1A C2A 1.536(8) . ?
C1A C3A 2.046(10) . ?
C2A C3A 1.491(7) . ?
C3A C4A 1.427(12) 2_665 ?
C3A C4A 1.521(10) . ?
C4A C4A 1.062(16) 2_665 ?
C4A C3A 1.427(12) 2_665 ?
